data_7205530
loop_
_publ_author_name
'Berionni, Guillaume'
'Gon\,calves, Anne-Marie'
'Mathieu, Charles'
'Devic, Thomas'
'Etch\'eberry, Arnaud'
'Goumont, R\'egis'

_publ_section_title
;
 Electrochemical and spectrophotometrical investigation of the
 electron-accepting strength of organic superelectrophiles: X-ray
 structure of their charge transfer complexes with tetrathiafulvalene.
;
_journal_issue 7
_journal_name_full 'Physical chemistry chemical physics : PCCP'
_journal_page_first 2857
_journal_page_last 2869
_journal_paper_doi 10.1039/c0cp01282c
_journal_volume 13
_journal_year 2011
_chemical_formula_sum 'C13 H6 N4 O4 S4'
_chemical_formula_weight 410.43
_chemical_name_common 'tetrathiafulvalene, 6,cyano-4,nitrobenzofuroxane'
_chemical_name_systematic
;
tetrathiafulvalene, 6,cyano-4,nitrobenzofuroxane
;
_space_group_IT_number 14
_symmetry_cell_setting monoclinic
_symmetry_space_group_name_Hall '-P 2yn'
_symmetry_space_group_name_H-M 'P 1 21/n 1'
_atom_sites_solution_hydrogens geom
_atom_sites_solution_primary direct
_atom_sites_solution_secondary difmap
_audit_creation_method SHELXL-97
_cell_angle_alpha 90.00
_cell_angle_beta 90.024(2)
_cell_angle_gamma 90.00
_cell_formula_units_Z 8
_cell_length_a 12.8201(12)
_cell_length_b 16.9483(16)
_cell_length_c 14.7822(15)
_cell_measurement_reflns_used 6911
_cell_measurement_temperature 293(2)
_cell_measurement_theta_max 28.38
_cell_measurement_theta_min 1.83
_cell_volume 3211.9(5)
_computing_cell_refinement SAINT
_computing_data_collection SAINT
_computing_data_reduction SAINT
_computing_structure_refinement 'SHELXL-97 (Sheldrick, 1997)'
_computing_structure_solution 'SHELXS-97 (Sheldrick, 1997)'
_diffrn_ambient_temperature 293(2)
_diffrn_measured_fraction_theta_full 0.992
_diffrn_measured_fraction_theta_max 0.992
_diffrn_measurement_device_type 'CCD area detector'
_diffrn_measurement_method 'phi and omega scans'
_diffrn_radiation_monochromator graphite
_diffrn_radiation_source 'fine-focus sealed tube'
_diffrn_radiation_type MoK\a
_diffrn_radiation_wavelength 0.71073
_diffrn_reflns_av_R_equivalents 0.0605
_diffrn_reflns_av_sigmaI/netI 0.0782
_diffrn_reflns_limit_h_max 17
_diffrn_reflns_limit_h_min -14
_diffrn_reflns_limit_k_max 21
_diffrn_reflns_limit_k_min -22
_diffrn_reflns_limit_l_max 14
_diffrn_reflns_limit_l_min -19
_diffrn_reflns_number 21897
_diffrn_reflns_theta_full 28.38
_diffrn_reflns_theta_max 28.38
_diffrn_reflns_theta_min 1.83
_exptl_absorpt_coefficient_mu 0.620
_exptl_absorpt_correction_T_max 0.9637
_exptl_absorpt_correction_T_min 0.8358
_exptl_absorpt_correction_type multi-scan
_exptl_absorpt_process_details SADABS
_exptl_crystal_colour black
_exptl_crystal_density_diffrn 1.698
_exptl_crystal_density_method 'not measured'
_exptl_crystal_description parallelepiped
_exptl_crystal_F_000 1664
_exptl_crystal_size_max 0.30
_exptl_crystal_size_mid 0.20
_exptl_crystal_size_min 0.06
_refine_diff_density_max 0.527
_refine_diff_density_min -0.343
_refine_diff_density_rms 0.084
_refine_ls_extinction_method none
_refine_ls_goodness_of_fit_ref 1.239
_refine_ls_hydrogen_treatment constr
_refine_ls_matrix_type full
_refine_ls_number_parameters 451
_refine_ls_number_reflns 7998
_refine_ls_number_restraints 0
_refine_ls_restrained_S_all 1.239
_refine_ls_R_factor_all 0.1382
_refine_ls_R_factor_gt 0.0900
_refine_ls_shift/su_max 0.000
_refine_ls_shift/su_mean 0.000
_refine_ls_structure_factor_coef Fsqd
_refine_ls_weighting_details 'calc w=1/[\s^2^(Fo^2^)+(0.0712P)^2^+0.0000P] where P=(Fo^2^+2Fc^2^)/3'
_refine_ls_weighting_scheme calc
_refine_ls_wR_factor_gt 0.1645
_refine_ls_wR_factor_ref 0.1790
_reflns_number_gt 5344
_reflns_number_total 7998
_reflns_threshold_expression >2sigma(I)
_cod_data_source_file C0CP01282C.TXT
_cod_data_source_block sad
_cod_depositor_comments
;

2018-03-12
Z value and formula fixed to values more according to usual
chemical conventions.                 miguel
;
_cod_original_formula_sum 'C104 H48 N32 O32 S32'
_cod_original_formula_weight 3283.66
_cod_original_formula_moiety C104H48N32O32S32
_cod_original_formula_units_Z 1
_cod_original_sg_symbol_H-M P2(1)/n
_cod_database_code 7205530

loop_
_symmetry_equiv_pos_as_xyz
'x, y, z'
'-x+1/2, y+1/2, -z+1/2'
'-x, -y, -z'
'x-1/2, -y-1/2, z-1/2'

loop_
_atom_site_label
_atom_site_type_symbol
_atom_site_fract_x
_atom_site_fract_y
_atom_site_fract_z
_atom_site_U_iso_or_equiv
_atom_site_adp_type
_atom_site_occupancy
_atom_site_symmetry_multiplicity
_atom_site_calc_flag
_atom_site_refinement_flags
_atom_site_disorder_assembly
_atom_site_disorder_group
S1 S 0.79808(8) 0.14261(6) 0.33111(8) 0.0362(3) Uani 1 1 d . . .
S2 S 0.57178(8) 0.16482(6) 0.36364(8) 0.0373(3) Uani 1 1 d . . .
S13 S 0.30792(8) 0.42632(6) 0.36513(8) 0.0393(3) Uani 1 1 d . . .
S14 S 0.08338(8) 0.40382(7) 0.40310(9) 0.0454(3) Uani 1 1 d . . .
S4 S 0.59785(8) 0.35126(6) 0.30787(9) 0.0464(3) Uani 1 1 d . . .
S12 S 0.10071(8) 0.22372(6) 0.31791(9) 0.0465(3) Uani 1 1 d . . .
S3 S 0.82061(8) 0.32270(6) 0.27142(8) 0.0421(3) Uani 1 1 d . . .
S11 S 0.32623(8) 0.25116(6) 0.28869(8) 0.0422(3) Uani 1 1 d . . .
O3 O 0.5151(2) 0.21789(18) 0.1374(2) 0.0514(8) Uani 1 1 d . . .
C03 C 0.6847(3) 0.1910(2) 0.0986(3) 0.0299(9) Uani 1 1 d . . .
N2 N 0.6383(2) 0.32906(19) 0.0535(3) 0.0402(9) Uani 1 1 d . . .
O6 O 0.6959(2) 0.30283(15) 0.5372(2) 0.0443(8) Uani 1 1 d . . .
N5 N 0.8000(3) 0.27429(19) 0.5253(2) 0.0367(8) Uani 1 1 d . . .
N7 N 0.5812(2) 0.0836(2) 0.6595(3) 0.0408(9) Uani 1 1 d . . .
N1 N 0.8035(2) 0.36041(18) 0.0040(2) 0.0333(8) Uani 1 1 d . . .
C06 C 0.8890(3) 0.2338(2) 0.0391(3) 0.0335(9) Uani 1 1 d . . .
H06 H 0.9553 0.2478 0.0191 0.040 Uiso 1 1 calc R . .
C010 C 0.6841(3) 0.1081(2) 0.6283(3) 0.0314(9) Uani 1 1 d . . .
O2 O 0.8677(2) 0.40557(16) -0.0283(2) 0.0518(8) Uani 1 1 d . . .
C09 C 0.7005(3) 0.1845(2) 0.5900(3) 0.0275(8) Uani 1 1 d . . .
C02 C 0.7022(3) 0.2685(2) 0.0635(3) 0.0279(8) Uani 1 1 d . . .
O1 O 0.6979(2) 0.38846(15) 0.0158(2) 0.0429(7) Uani 1 1 d . . .
N6 N 0.6362(2) 0.24444(19) 0.5787(2) 0.0403(9) Uani 1 1 d . . .
C01 C 0.8039(3) 0.2858(2) 0.0348(3) 0.0286(8) Uani 1 1 d . . .
O8 O 0.5723(2) 0.01971(19) 0.6959(3) 0.0600(9) Uani 1 1 d . . .
O5 O 0.8641(3) 0.31737(18) 0.4902(2) 0.0599(9) Uani 1 1 d . . .
C08 C 0.8009(3) 0.2004(2) 0.5576(3) 0.0291(9) Uani 1 1 d . . .
C14 C 0.1990(3) 0.3633(2) 0.3602(3) 0.0340(9) Uani 1 1 d . . .
O7 O 0.5096(2) 0.1292(2) 0.6461(3) 0.0731(12) Uani 1 1 d . . .
C013 C 0.8850(3) 0.1484(2) 0.5613(3) 0.0323(9) Uani 1 1 d . . .
H013 H 0.9501 0.1614 0.5380 0.039 Uiso 1 1 calc R . .
C011 C 0.7655(3) 0.0572(2) 0.6342(3) 0.0313(9) Uani 1 1 d . . .
H011 H 0.7551 0.0079 0.6604 0.038 Uiso 1 1 calc R . .
C05 C 0.8679(3) 0.1613(2) 0.0746(3) 0.0321(9) Uani 1 1 d . . .
N3 N 0.5816(2) 0.1667(2) 0.1305(2) 0.0357(8) Uani 1 1 d . . .
O4 O 0.5691(2) 0.09743(18) 0.1504(2) 0.0580(9) Uani 1 1 d . . .
C04 C 0.7648(3) 0.1399(2) 0.1039(3) 0.0322(9) Uani 1 1 d . . .
H04 H 0.7533 0.0896 0.1270 0.039 Uiso 1 1 calc R . .
C4 C 0.7007(3) 0.2837(2) 0.3058(3) 0.0298(9) Uani 1 1 d . . .
C13 C 0.2061(3) 0.2895(2) 0.3265(3) 0.0318(9) Uani 1 1 d . . .
C012 C 0.8660(3) 0.0770(2) 0.6013(3) 0.0307(9) Uani 1 1 d . . .
C3 C 0.6907(3) 0.2073(2) 0.3294(3) 0.0295(9) Uani 1 1 d . . .
C11 C 0.2763(4) 0.1609(3) 0.2566(3) 0.0512(12) Uani 1 1 d . . .
H11 H 0.3185 0.1222 0.2312 0.061 Uiso 1 1 calc R . .
N4 N 1.0132(3) 0.0593(2) 0.1007(4) 0.0743(15) Uani 1 1 d . . .
C15 C 0.2424(4) 0.4994(2) 0.4245(3) 0.0512(12) Uani 1 1 d . . .
H15 H 0.2771 0.5441 0.4452 0.061 Uiso 1 1 calc R . .
C1 C 0.7310(3) 0.0683(2) 0.3873(3) 0.0416(11) Uani 1 1 d . . .
H1 H 0.7649 0.0228 0.4066 0.050 Uiso 1 1 calc R . .
N8 N 1.0144(3) -0.0245(2) 0.6214(3) 0.0670(13) Uani 1 1 d . . .
C12 C 0.1752(4) 0.1489(3) 0.2698(3) 0.0558(13) Uani 1 1 d . . .
H12 H 0.1446 0.1012 0.2536 0.067 Uiso 1 1 calc R . .
C014 C 0.9496(3) 0.0200(2) 0.6114(3) 0.0428(11) Uani 1 1 d . . .
C07 C 0.9502(3) 0.1044(2) 0.0874(3) 0.0464(12) Uani 1 1 d . . .
C2 C 0.6299(3) 0.0785(2) 0.4017(3) 0.0415(10) Uani 1 1 d . . .
H2 H 0.5909 0.0403 0.4316 0.050 Uiso 1 1 calc R . .
C16 C 0.1423(4) 0.4896(3) 0.4393(4) 0.0556(13) Uani 1 1 d . . .
H16 H 0.1038 0.5283 0.4688 0.067 Uiso 1 1 calc R . .
C6 C 0.6779(4) 0.4315(3) 0.2852(4) 0.0607(15) Uani 1 1 d . . .
H6 H 0.6508 0.4824 0.2842 0.073 Uiso 1 1 calc R . .
C5 C 0.7771(4) 0.4193(3) 0.2695(4) 0.0588(14) Uani 1 1 d . . .
H5 H 0.8224 0.4610 0.2578 0.071 Uiso 1 1 calc R . .

loop_
_atom_site_aniso_label
_atom_site_aniso_U_11
_atom_site_aniso_U_22
_atom_site_aniso_U_33
_atom_site_aniso_U_23
_atom_site_aniso_U_13
_atom_site_aniso_U_12
S1 0.0354(5) 0.0341(5) 0.0391(7) 0.0012(5) 0.0015(5) 0.0110(4)
S2 0.0329(5) 0.0377(6) 0.0413(7) 0.0048(5) 0.0045(5) -0.0010(4)
S13 0.0325(5) 0.0382(6) 0.0472(7) 0.0034(5) 0.0033(5) -0.0049(4)
S14 0.0325(5) 0.0494(7) 0.0543(8) 0.0001(6) 0.0108(5) 0.0027(5)
S4 0.0422(6) 0.0332(6) 0.0638(9) 0.0024(5) 0.0034(6) 0.0121(5)
S12 0.0431(6) 0.0440(6) 0.0523(8) 0.0046(6) -0.0008(5) -0.0116(5)
S3 0.0372(6) 0.0455(6) 0.0437(7) 0.0062(5) 0.0037(5) -0.0060(5)
S11 0.0376(6) 0.0437(6) 0.0454(7) 0.0010(5) 0.0021(5) 0.0079(5)
O3 0.0280(15) 0.066(2) 0.060(2) 0.0140(17) 0.0061(15) 0.0088(14)
C03 0.0264(19) 0.036(2) 0.027(2) -0.0040(17) -0.0004(16) -0.0030(16)
N2 0.0297(17) 0.0389(19) 0.052(3) 0.0060(17) 0.0020(16) 0.0056(15)
O6 0.0478(17) 0.0322(15) 0.053(2) 0.0003(14) -0.0047(15) 0.0092(13)
N5 0.0404(19) 0.0343(18) 0.035(2) -0.0038(16) -0.0020(16) -0.0066(16)
N7 0.0333(19) 0.047(2) 0.042(2) -0.0084(18) 0.0043(17) -0.0058(16)
N1 0.0334(18) 0.0283(17) 0.038(2) -0.0028(15) 0.0044(15) -0.0016(14)
C06 0.0223(18) 0.040(2) 0.038(3) -0.0090(19) 0.0022(17) 0.0010(16)
C010 0.0274(19) 0.035(2) 0.032(2) -0.0091(18) -0.0003(17) -0.0041(16)
O2 0.0492(18) 0.0388(17) 0.067(2) 0.0084(16) 0.0117(17) -0.0087(14)
C09 0.0252(18) 0.0300(19) 0.027(2) -0.0094(16) -0.0035(16) 0.0021(15)
C02 0.0231(18) 0.035(2) 0.026(2) -0.0023(17) -0.0001(15) 0.0039(15)
O1 0.0355(15) 0.0331(15) 0.060(2) 0.0084(14) 0.0053(14) 0.0068(12)
N6 0.0323(18) 0.0372(19) 0.051(2) -0.0047(17) -0.0061(17) 0.0069(15)
C01 0.0276(19) 0.030(2) 0.028(2) -0.0030(17) 0.0007(16) -0.0017(15)
O8 0.0512(19) 0.055(2) 0.074(3) 0.0016(19) 0.0146(18) -0.0166(16)
O5 0.068(2) 0.0488(19) 0.063(3) 0.0073(17) 0.0006(19) -0.0134(17)
C08 0.0309(19) 0.0280(19) 0.028(2) -0.0058(16) -0.0010(17) -0.0008(15)
C14 0.028(2) 0.038(2) 0.035(3) 0.0088(18) 0.0040(17) -0.0025(16)
O7 0.0290(17) 0.089(3) 0.102(3) 0.020(2) 0.0137(18) 0.0145(17)
C013 0.0201(18) 0.041(2) 0.036(2) -0.0072(19) -0.0003(17) -0.0009(16)
C011 0.034(2) 0.0263(19) 0.033(2) -0.0037(17) -0.0025(18) -0.0030(16)
C05 0.0264(19) 0.033(2) 0.037(3) -0.0043(18) -0.0030(17) 0.0046(16)
N3 0.0272(17) 0.048(2) 0.032(2) 0.0061(17) -0.0003(15) -0.0045(15)
O4 0.0541(19) 0.0494(19) 0.071(3) 0.0161(17) 0.0122(18) -0.0124(15)
C04 0.033(2) 0.0286(19) 0.035(2) 0.0005(17) -0.0008(18) -0.0018(16)
C4 0.0302(19) 0.0285(19) 0.031(2) -0.0029(17) 0.0034(17) 0.0051(15)
C13 0.030(2) 0.031(2) 0.034(2) 0.0078(18) 0.0028(17) 0.0005(16)
C012 0.0228(18) 0.032(2) 0.038(2) -0.0020(18) -0.0010(17) 0.0043(15)
C3 0.0287(19) 0.031(2) 0.028(2) 0.0000(17) 0.0048(17) 0.0043(15)
C11 0.069(3) 0.039(2) 0.046(3) -0.002(2) -0.008(3) 0.012(2)
N4 0.047(2) 0.054(3) 0.122(5) 0.010(3) -0.001(3) 0.017(2)
C15 0.058(3) 0.032(2) 0.064(4) -0.005(2) 0.011(3) -0.007(2)
C1 0.060(3) 0.025(2) 0.039(3) -0.0001(18) -0.011(2) 0.0043(19)
N8 0.042(2) 0.056(2) 0.103(4) 0.003(3) 0.001(2) 0.0202(19)
C12 0.083(4) 0.032(2) 0.052(3) 0.001(2) -0.014(3) -0.004(2)
C014 0.029(2) 0.042(2) 0.057(3) 0.001(2) -0.002(2) 0.0031(18)
C07 0.035(2) 0.039(2) 0.066(4) 0.000(2) 0.002(2) 0.0028(19)
C2 0.059(3) 0.027(2) 0.039(3) 0.0046(19) -0.006(2) -0.0076(19)
C16 0.060(3) 0.036(2) 0.071(4) -0.006(2) 0.020(3) 0.008(2)
C6 0.075(4) 0.028(2) 0.079(4) 0.001(2) -0.012(3) 0.000(2)
C5 0.067(3) 0.034(2) 0.076(4) 0.017(2) -0.013(3) -0.015(2)

loop_
_atom_type_symbol
_atom_type_description
_atom_type_scat_dispersion_real
_atom_type_scat_dispersion_imag
_atom_type_scat_source
C C 0.0033 0.0016 'International Tables Vol C Tables 4.2.6.8 and 6.1.1.4'
H H 0.0000 0.0000 'International Tables Vol C Tables 4.2.6.8 and 6.1.1.4'
N N 0.0061 0.0033 'International Tables Vol C Tables 4.2.6.8 and 6.1.1.4'
O O 0.0106 0.0060 'International Tables Vol C Tables 4.2.6.8 and 6.1.1.4'
S S 0.1246 0.1234 'International Tables Vol C Tables 4.2.6.8 and 6.1.1.4'

loop_
_geom_angle_atom_site_label_1
_geom_angle_atom_site_label_2
_geom_angle_atom_site_label_3
_geom_angle
_geom_angle_site_symmetry_1
_geom_angle_site_symmetry_3
_geom_angle_publ_flag
C1 S1 C3 94.06(19) . . ?
C2 S2 C3 93.78(19) . . ?
C15 S13 C14 94.0(2) . . ?
C16 S14 C14 94.1(2) . . ?
C6 S4 C4 93.6(2) . . ?
C12 S12 C13 94.0(2) . . ?
C5 S3 C4 94.5(2) . . ?
C11 S11 C13 95.2(2) . . ?
C04 C03 C02 119.5(3) . . ?
C04 C03 N3 119.4(3) . . ?
C02 C03 N3 121.2(3) . . ?
C02 N2 O1 105.6(3) . . ?
N6 O6 N5 109.1(3) . . ?
O5 N5 C08 135.1(4) . . ?
O5 N5 O6 118.7(3) . . ?
C08 N5 O6 106.2(3) . . ?
O7 N7 O8 124.6(4) . . ?
O7 N7 C010 116.8(4) . . ?
O8 N7 C010 118.6(3) . . ?
O2 N1 C01 136.0(3) . . ?
O2 N1 O1 118.2(3) . . ?
C01 N1 O1 105.8(3) . . ?
C05 C06 C01 115.3(3) . . ?
C05 C06 H06 122.3 . . ?
C01 C06 H06 122.3 . . ?
C011 C010 C09 119.2(3) . . ?
C011 C010 N7 119.7(3) . . ?
C09 C010 N7 121.1(3) . . ?
N6 C09 C08 112.5(3) . . ?
N6 C09 C010 131.0(3) . . ?
C08 C09 C010 116.5(3) . . ?
N2 C02 C01 112.4(3) . . ?
N2 C02 C03 131.0(3) . . ?
C01 C02 C03 116.6(3) . . ?
N2 O1 N1 109.1(2) . . ?
C09 N6 O6 105.0(3) . . ?
N1 C01 C06 127.5(3) . . ?
N1 C01 C02 107.2(3) . . ?
C06 C01 C02 125.3(3) . . ?
N5 C08 C013 127.7(4) . . ?
N5 C08 C09 107.2(3) . . ?
C013 C08 C09 125.1(3) . . ?
C13 C14 S14 123.7(3) . . ?
C13 C14 S13 121.6(3) . . ?
S14 C14 S13 114.8(2) . . ?
C012 C013 C08 116.0(3) . . ?
C012 C013 H013 122.0 . . ?
C08 C013 H013 122.0 . . ?
C010 C011 C012 121.7(3) . . ?
C010 C011 H011 119.1 . . ?
C012 C011 H011 119.1 . . ?
C06 C05 C04 121.8(3) . . ?
C06 C05 C07 120.5(3) . . ?
C04 C05 C07 117.6(3) . . ?
O3 N3 O4 124.9(3) . . ?
O3 N3 C03 117.3(3) . . ?
O4 N3 C03 117.8(3) . . ?
C03 C04 C05 121.4(3) . . ?
C03 C04 H04 119.3 . . ?
C05 C04 H04 119.3 . . ?
C3 C4 S3 121.5(3) . . ?
C3 C4 S4 123.6(3) . . ?
S3 C4 S4 114.9(2) . . ?
C14 C13 S11 121.2(3) . . ?
C14 C13 S12 124.2(3) . . ?
S11 C13 S12 114.5(2) . . ?
C013 C012 C011 121.4(3) . . ?
C013 C012 C014 120.1(3) . . ?
C011 C012 C014 118.5(3) . . ?
C4 C3 S1 121.8(3) . . ?
C4 C3 S2 123.4(3) . . ?
S1 C3 S2 114.8(2) . . ?
C12 C11 S11 117.3(4) . . ?
C12 C11 H11 121.4 . . ?
S11 C11 H11 121.4 . . ?
C16 C15 S13 117.8(4) . . ?
C16 C15 H15 121.1 . . ?
S13 C15 H15 121.1 . . ?
C2 C1 S1 117.8(3) . . ?
C2 C1 H1 121.1 . . ?
S1 C1 H1 121.1 . . ?
C11 C12 S12 119.0(4) . . ?
C11 C12 H12 120.5 . . ?
S12 C12 H12 120.5 . . ?
N8 C014 C012 178.4(6) . . ?
N4 C07 C05 177.3(6) . . ?
C1 C2 S2 118.6(3) . . ?
C1 C2 H2 120.7 . . ?
S2 C2 H2 120.7 . . ?
C15 C16 S14 118.9(4) . . ?
C15 C16 H16 120.5 . . ?
S14 C16 H16 120.5 . . ?
C5 C6 S4 119.0(4) . . ?
C5 C6 H6 120.5 . . ?
S4 C6 H6 120.5 . . ?
C6 C5 S3 117.4(4) . . ?
C6 C5 H5 121.3 . . ?
S3 C5 H5 121.3 . . ?

loop_
_geom_bond_atom_site_label_1
_geom_bond_atom_site_label_2
_geom_bond_distance
_geom_bond_site_symmetry_2
_geom_bond_publ_flag
S1 C1 1.737(4) . ?
S1 C3 1.760(4) . ?
S2 C2 1.735(4) . ?
S2 C3 1.760(4) . ?
S13 C15 1.735(4) . ?
S13 C14 1.760(4) . ?
S14 C16 1.723(5) . ?
S14 C14 1.752(4) . ?
S4 C6 1.737(5) . ?
S4 C4 1.746(4) . ?
S12 C12 1.739(5) . ?
S12 C13 1.757(4) . ?
S3 C5 1.730(5) . ?
S3 C4 1.749(4) . ?
S11 C11 1.725(5) . ?
S11 C13 1.762(4) . ?
O3 N3 1.220(4) . ?
C03 C04 1.346(5) . ?
C03 C02 1.430(5) . ?
C03 N3 1.463(5) . ?
N2 C02 1.322(4) . ?
N2 O1 1.381(4) . ?
O6 N6 1.394(4) . ?
O6 N5 1.431(4) . ?
N5 O5 1.215(4) . ?
N5 C08 1.340(5) . ?
N7 O7 1.215(4) . ?
N7 O8 1.214(4) . ?
N7 C010 1.457(5) . ?
N1 O2 1.221(4) . ?
N1 C01 1.344(5) . ?
N1 O1 1.446(4) . ?
C06 C05 1.362(5) . ?
C06 C01 1.404(5) . ?
C06 H06 0.9300 . ?
C010 C011 1.357(5) . ?
C010 C09 1.429(5) . ?
C09 N6 1.319(4) . ?
C09 C08 1.400(5) . ?
C02 C01 1.402(5) . ?
C08 C013 1.393(5) . ?
C14 C13 1.349(5) . ?
C013 C012 1.368(5) . ?
C013 H013 0.9300 . ?
C011 C012 1.417(5) . ?
C011 H011 0.9300 . ?
C05 C04 1.437(5) . ?
C05 C07 1.443(5) . ?
N3 O4 1.221(4) . ?
C04 H04 0.9300 . ?
C4 C3 1.348(5) . ?
C012 C014 1.451(5) . ?
C11 C12 1.326(6) . ?
C11 H11 0.9300 . ?
N4 C07 1.128(5) . ?
C15 C16 1.313(6) . ?
C15 H15 0.9300 . ?
C1 C2 1.325(6) . ?
C1 H1 0.9300 . ?
N8 C014 1.132(5) . ?
C12 H12 0.9300 . ?
C2 H2 0.9300 . ?
C16 H16 0.9300 . ?
C6 C5 1.309(6) . ?
C6 H6 0.9300 . ?
C5 H5 0.9300 . ?
